data_1572565
loop_
_publ_author_name
'Ota, Seiya'
'Soto, Miguel A.'
'Patrick, Brian O.'
'Kamal, Saeid'
'Lelj, Francesco'
'MacLachlan, Mark J.'

_publ_section_title
;
 &#x3c0;-Extended ligands with dual-binding behavior: hindered rotation
 unlocks unexpected reactivity in cyclometalated Pt complexes.
;
_journal_issue 36
_journal_name_full 'Chemical science'
_journal_page_first 14644
_journal_page_last 14650
_journal_paper_doi 10.1039/d4sc04799k
_journal_volume 15
_journal_year 2024
_chemical_formula_moiety 'C30 H20 Cl2 N2 Pt, 0.5(C H2 Cl2), 0.25[]'
_chemical_formula_sum 'C30.5 H21 Cl3 N2 Pt'
_chemical_formula_weight 716.93
_space_group_crystal_system triclinic
_space_group_IT_number 2
_space_group_name_Hall '-P 1'
_space_group_name_H-M_alt 'P -1'
_atom_sites_solution_hydrogens geom
_atom_sites_solution_primary dual
_audit_creation_date 2024-04-05
_audit_creation_method
;
Olex2 1.5
(compiled 2024.02.16 svn.r378c4104 for OlexSys, GUI svn.r6928)
;
_audit_update_record
;
2024-05-21 deposited with the CCDC.	2024-08-23 downloaded from the CCDC.
;
_cell_angle_alpha 104.299(2)
_cell_angle_beta 95.141(2)
_cell_angle_gamma 106.641(2)
_cell_formula_units_Z 4
_cell_length_a 11.7578(7)
_cell_length_b 11.7959(8)
_cell_length_c 21.4886(13)
_cell_measurement_reflns_used 6719
_cell_measurement_temperature 100(2)
_cell_measurement_theta_max 25.39
_cell_measurement_theta_min 2.17
_cell_volume 2725.5(3)
_computing_cell_refinement 'SAINT V8.40B (?, 2016)'
_computing_data_reduction 'SAINT V8.40B (?, 2016)'
_computing_molecular_graphics 'Olex2 1.5 (Dolomanov et al., 2009)'
_computing_publication_material 'Olex2 1.5 (Dolomanov et al., 2009)'
_computing_structure_refinement 'XL  (Sheldrick, 2008)'
_computing_structure_solution 'XT  (Sheldrick, 2015)'
_diffrn_ambient_temperature 100(2)
_diffrn_detector 'Bruker APEX2 area detector'
_diffrn_detector_area_resol_mean 7.9
_diffrn_detector_type 'CCD area detector'
_diffrn_measured_fraction_theta_full 0.990
_diffrn_measured_fraction_theta_max 0.985
_diffrn_measurement_device 'Bruker D8 Kappa diffractometer'
_diffrn_measurement_device_type 'Bruker APEX-II CCD'
_diffrn_measurement_method '\f and \w scans'
_diffrn_radiation_monochromator 'TRIUMPH curved-crystal'
_diffrn_radiation_probe x-ray
_diffrn_radiation_type MoK\a
_diffrn_radiation_wavelength 0.71073
_diffrn_reflns_av_R_equivalents 0.058
_diffrn_reflns_av_unetI/netI 0.0747
_diffrn_reflns_Laue_measured_fraction_full 0.990
_diffrn_reflns_Laue_measured_fraction_max 0.985
_diffrn_reflns_limit_h_max 14
_diffrn_reflns_limit_h_min -14
_diffrn_reflns_limit_k_max 13
_diffrn_reflns_limit_k_min -14
_diffrn_reflns_limit_l_max 25
_diffrn_reflns_limit_l_min 0
_diffrn_reflns_number 9886
_diffrn_reflns_point_group_measured_fraction_full 0.990
_diffrn_reflns_point_group_measured_fraction_max 0.985
_diffrn_reflns_theta_full 25.242
_diffrn_reflns_theta_max 25.408
_diffrn_reflns_theta_min 1.835
_diffrn_source 'sealed X-ray tube'
_diffrn_source_current 30.0
_diffrn_source_power 1.35
_diffrn_source_type 'sealed X-ray tube'
_diffrn_source_voltage 45.0
_diffrn_standards_number 0
_exptl_absorpt_coefficient_mu 5.465
_exptl_absorpt_correction_T_max 0.947
_exptl_absorpt_correction_T_min 0.729
_exptl_absorpt_correction_type multi-scan
_exptl_absorpt_process_details
;
 TWINABS-2012/1 (Bruker,2012) was used for absorption correction.
 
For component 1:
 wR2(int) was 0.0670 before and 0.0479 after correction.
 
For component 2:
 wR2(int) was 0.0879 before and 0.0635 after correction.
 
For component 3:
 wR2(int) was 0.1115 before and 0.0870 after correction.
 The Ratio of minimum to maximum transmission is 0.77.

Final HKLF 4 output contains 113570 reflections, Rint = 0.1039
 (36409 with I > 3sig(I), Rint = 0.0580)
;
_exptl_crystal_colour colourless
_exptl_crystal_colour_primary colourless
_exptl_crystal_density_diffrn 1.747
_exptl_crystal_description plate
_exptl_crystal_F_000 1388
_exptl_crystal_recrystallization_method 'The material was recrystallised from DCM by slow evaporation'
_exptl_crystal_size_max 0.95
_exptl_crystal_size_mid 0.92
_exptl_crystal_size_min 0.01
_refine_diff_density_max 3.785
_refine_diff_density_min -1.175
_refine_diff_density_rms 0.185
_refine_ls_extinction_method none
_refine_ls_goodness_of_fit_ref 1.056
_refine_ls_hydrogen_treatment constr
_refine_ls_matrix_type full
_refine_ls_number_parameters 658
_refine_ls_number_reflns 9886
_refine_ls_number_restraints 0
_refine_ls_restrained_S_all 1.056
_refine_ls_R_factor_all 0.0813
_refine_ls_R_factor_gt 0.0475
_refine_ls_shift/su_max 0.001
_refine_ls_shift/su_mean 0.000
_refine_ls_structure_factor_coef Fsqd
_refine_ls_weighting_details 'w=1/[\s^2^(Fo^2^)+(0.0429P)^2^+6.9554P] where P=(Fo^2^+2Fc^2^)/3'
_refine_ls_weighting_scheme calc
_refine_ls_wR_factor_gt 0.0923
_refine_ls_wR_factor_ref 0.0994
_reflns_Friedel_coverage 0.000
_reflns_number_gt 7028
_reflns_number_total 9886
_reflns_threshold_expression 'I > 2\s(I)'
_cod_data_source_file d4sc04799k2.cif
_cod_data_source_block mo_mm567_0m_a_sq
_cod_depositor_comments 'Adding full bibliography for 1572565--1572572.cif.'
_cod_original_formula_sum 'C30.50 H21 Cl3 N2 Pt'
_cod_database_code 1572565
_shelx_shelxl_version_number 2019/1
_shelx_space_group_comment
;
The symmetry employed for this shelxl refinement is uniquely defined
by the following loop, which should always be used as a source of
symmetry information in preference to the above space-group names.
They are only intended as comments.
;
_shelx_estimated_absorpt_t_max 0.947
_shelx_estimated_absorpt_t_min 0.078
_olex2_refinement_description
;
1. Fixed Uiso
 At 1.2 times of:
  All C(H) groups, All C(H,H) groups
2.a Secondary CH2 refined with riding coordinates:
 C61(H61A,H61B)
2.b Aromatic/amide H refined with riding coordinates:
 C1(H1), C2(H2), C3(H3), C4(H4), C8(H8), C9(H9), C10(H10), C11(H11), C13(H13),
 C14(H14), C16(H16), C17(H17), C18(H18), C19(H19), C22(H22), C23(H23), C24(H24),
  C26(H26), C27(H27), C28(H28), C31(H31), C32(H32), C33(H33), C34(H34),
 C38(H38), C39(H39), C40(H40), C41(H41), C43(H43), C44(H44), C46(H46), C47(H47),
  C48(H48), C49(H49), C52(H52), C53(H53), C54(H54), C56(H56), C57(H57), C58(H58)
;
_platon_squeeze_void_probe_radius 1.20
_olex2_diffrn_ambient_temperature_device 'Oxford Cryosystems'
_olex2_exptl_crystal_mounting_method 'The crystal was mounted on a mylar loop oil'
_olex2_submission_original_sample_id NAPPtIV56
_olex2_submission_special_instructions 'No special instructions were received'

loop_
_space_group_symop_operation_xyz
'x, y, z'
'-x, -y, -z'

loop_
_atom_site_label
_atom_site_type_symbol
_atom_site_fract_x
_atom_site_fract_y
_atom_site_fract_z
_atom_site_U_iso_or_equiv
_atom_site_adp_type
_atom_site_occupancy
_atom_site_site_symmetry_order
_atom_site_calc_flag
_atom_site_refinement_flags_posn
_atom_site_refinement_flags_adp
_atom_site_refinement_flags_occupancy
_atom_site_disorder_assembly
_atom_site_disorder_group
Pt1 Pt 0.99262(3) 0.76256(3) 0.32569(2) 0.02088(10) Uani 1 1 d . . . . .
Cl1 Cl 1.11243(19) 0.97360(19) 0.33199(11) 0.0309(5) Uani 1 1 d . . . . .
Cl2 Cl 0.85606(18) 0.74743(19) 0.22963(10) 0.0274(5) Uani 1 1 d . . . . .
N1 N 1.0841(5) 0.6774(6) 0.2652(3) 0.0195(15) Uani 1 1 d . . . . .
N2 N 0.8967(6) 0.8423(6) 0.3874(3) 0.0240(16) Uani 1 1 d . . . . .
C1 C 1.1695(7) 0.7379(8) 0.2370(4) 0.026(2) Uani 1 1 d . . . . .
H1 H 1.190445 0.825244 0.247503 0.031 Uiso 1 1 calc R U . . .
C2 C 1.2282(7) 0.6796(8) 0.1938(4) 0.026(2) Uani 1 1 d . . . . .
H2 H 1.288735 0.725144 0.174840 0.031 Uiso 1 1 calc R U . . .
C3 C 1.1962(7) 0.5518(8) 0.1786(4) 0.029(2) Uani 1 1 d . . . . .
H3 H 1.235675 0.507963 0.149552 0.035 Uiso 1 1 calc R U . . .
C4 C 1.1058(7) 0.4896(8) 0.2066(4) 0.026(2) Uani 1 1 d . . . . .
H4 H 1.081770 0.402033 0.195003 0.031 Uiso 1 1 calc R U . . .
C5 C 1.0494(7) 0.5501(7) 0.2507(4) 0.0193(18) Uani 1 1 d . . . . .
C6 C 0.9482(7) 0.4994(7) 0.2828(4) 0.0203(18) Uani 1 1 d . . . . .
C7 C 0.8945(7) 0.3697(7) 0.2776(4) 0.0211(18) Uani 1 1 d . . . . .
C8 C 0.9499(8) 0.2792(8) 0.2601(4) 0.032(2) Uani 1 1 d . . . . .
H8 H 1.030766 0.302432 0.252802 0.038 Uiso 1 1 calc R U . . .
C9 C 0.8895(9) 0.1565(8) 0.2531(4) 0.035(2) Uani 1 1 d . . . . .
H9 H 0.928690 0.096448 0.240546 0.042 Uiso 1 1 calc R U . . .
C10 C 0.7698(9) 0.1198(9) 0.2647(4) 0.039(2) Uani 1 1 d . . . . .
H10 H 0.726954 0.035006 0.258120 0.047 Uiso 1 1 calc R U . . .
C11 C 0.7169(8) 0.2074(8) 0.2852(4) 0.034(2) Uani 1 1 d . . . . .
H11 H 0.636812 0.182129 0.293461 0.040 Uiso 1 1 calc R U . . .
C12 C 0.7756(7) 0.3345(8) 0.2948(4) 0.024(2) Uani 1 1 d . . . . .
C13 C 0.7256(8) 0.4252(8) 0.3215(4) 0.028(2) Uani 1 1 d . . . . .
H13 H 0.646499 0.400144 0.331144 0.033 Uiso 1 1 calc R U . . .
C14 C 0.7848(7) 0.5485(8) 0.3344(4) 0.0213(19) Uani 1 1 d . . . . .
H14 H 0.750517 0.608267 0.355582 0.026 Uiso 1 1 calc R U . . .
C15 C 0.8982(7) 0.5844(7) 0.3154(4) 0.0222(19) Uani 1 1 d . . . . .
C16 C 0.8509(8) 0.9225(8) 0.3682(4) 0.031(2) Uani 1 1 d . . . . .
H16 H 0.861513 0.934859 0.326792 0.037 Uiso 1 1 calc R U . . .
C17 C 0.7892(8) 0.9876(8) 0.4061(5) 0.037(2) Uani 1 1 d . . . . .
H17 H 0.756644 1.042857 0.391015 0.044 Uiso 1 1 calc R U . . .
C18 C 0.7760(8) 0.9708(8) 0.4660(4) 0.034(2) Uani 1 1 d . . . . .
H18 H 0.732798 1.013393 0.493019 0.041 Uiso 1 1 calc R U . . .
C19 C 0.8254(8) 0.8921(8) 0.4866(4) 0.032(2) Uani 1 1 d . . . . .
H19 H 0.819818 0.883435 0.529126 0.039 Uiso 1 1 calc R U . . .
C20 C 0.8841(7) 0.8239(7) 0.4463(4) 0.0220(19) Uani 1 1 d . . . . .
C21 C 0.9381(8) 0.7430(8) 0.4725(4) 0.029(2) Uani 1 1 d . . . . .
C22 C 0.8909(8) 0.6953(8) 0.5218(4) 0.034(2) Uani 1 1 d . . . . .
H22 H 0.814687 0.700500 0.530885 0.041 Uiso 1 1 calc R U . . .
C23 C 0.9514(9) 0.6409(9) 0.5579(4) 0.038(2) Uani 1 1 d . . . . .
H23 H 0.913110 0.602231 0.587779 0.045 Uiso 1 1 calc R U . . .
C24 C 1.0647(9) 0.6431(9) 0.5505(4) 0.040(2) Uani 1 1 d . . . . .
H24 H 1.108428 0.612647 0.578091 0.048 Uiso 1 1 calc R U . . .
C25 C 1.1192(8) 0.6900(8) 0.5022(4) 0.028(2) Uani 1 1 d . . . . .
C26 C 1.2378(8) 0.6971(9) 0.4966(4) 0.035(2) Uani 1 1 d . . . . .
H26 H 1.282734 0.670934 0.525961 0.041 Uiso 1 1 calc R U . . .
C27 C 1.2901(8) 0.7405(9) 0.4500(5) 0.042(3) Uani 1 1 d . . . . .
H27 H 1.373763 0.754738 0.449859 0.050 Uiso 1 1 calc R U . . .
C28 C 1.2180(8) 0.7646(8) 0.4009(4) 0.031(2) Uani 1 1 d . . . . .
H28 H 1.251869 0.784562 0.364943 0.037 Uiso 1 1 calc R U . . .
C29 C 1.1013(7) 0.7594(8) 0.4046(4) 0.024(2) Uani 1 1 d . . . . .
C30 C 1.0516(8) 0.7315(8) 0.4587(4) 0.028(2) Uani 1 1 d . . . . .
Pt2 Pt 0.33717(3) 0.15041(3) 0.13461(2) 0.01929(10) Uani 1 1 d . . . . .
Cl3 Cl 0.39076(19) 0.01841(19) 0.19572(10) 0.0270(5) Uani 1 1 d . . . . .
Cl4 Cl 0.32526(17) 0.00096(19) 0.03019(10) 0.0251(5) Uani 1 1 d . . . . .
N3 N 0.1556(5) 0.0739(6) 0.1237(3) 0.0196(15) Uani 1 1 d . . . . .
N4 N 0.5159(5) 0.2393(6) 0.1416(3) 0.0185(15) Uani 1 1 d . . . . .
C31 C 0.1036(8) -0.0248(7) 0.1429(4) 0.029(2) Uani 1 1 d . . . . .
H31 H 0.152825 -0.056497 0.166756 0.035 Uiso 1 1 calc R U . . .
C32 C -0.0181(8) -0.0819(8) 0.1295(4) 0.033(2) Uani 1 1 d . . . . .
H32 H -0.054066 -0.149579 0.145552 0.039 Uiso 1 1 calc R U . . .
C33 C -0.0875(8) -0.0381(8) 0.0919(4) 0.033(2) Uani 1 1 d . . . . .
H33 H -0.172326 -0.077041 0.081050 0.040 Uiso 1 1 calc R U . . .
C34 C -0.0353(7) 0.0603(8) 0.0702(4) 0.026(2) Uani 1 1 d . . . . .
H34 H -0.083138 0.087974 0.043086 0.031 Uiso 1 1 calc R U . . .
C35 C 0.0889(7) 0.1207(7) 0.0879(4) 0.0180(18) Uani 1 1 d . . . . .
C36 C 0.1594(7) 0.2249(7) 0.0668(4) 0.0213(19) Uani 1 1 d . . . . .
C37 C 0.1114(7) 0.2879(7) 0.0264(4) 0.0229(19) Uani 1 1 d . . . . .
C38 C -0.0092(7) 0.2856(8) 0.0160(5) 0.030(2) Uani 1 1 d . . . . .
H38 H -0.063852 0.248180 0.040727 0.036 Uiso 1 1 calc R U . . .
C39 C -0.0492(8) 0.3359(9) -0.0287(5) 0.038(2) Uani 1 1 d . . . . .
H39 H -0.131308 0.332370 -0.034918 0.045 Uiso 1 1 calc R U . . .
C40 C 0.0310(9) 0.3943(9) -0.0666(5) 0.042(3) Uani 1 1 d . . . . .
H40 H 0.001804 0.424111 -0.099843 0.051 Uiso 1 1 calc R U . . .
C41 C 0.1486(8) 0.4055(8) -0.0536(4) 0.031(2) Uani 1 1 d . . . . .
H41 H 0.203407 0.448413 -0.076369 0.037 Uiso 1 1 calc R U . . .
C42 C 0.1919(7) 0.3557(7) -0.0076(4) 0.025(2) Uani 1 1 d . . . . .
C43 C 0.3167(8) 0.3700(7) 0.0057(4) 0.025(2) Uani 1 1 d . . . . .
H43 H 0.370013 0.415566 -0.016687 0.030 Uiso 1 1 calc R U . . .
C44 C 0.3627(7) 0.3217(7) 0.0488(4) 0.0195(18) Uani 1 1 d . . . . .
H44 H 0.447061 0.336446 0.057659 0.023 Uiso 1 1 calc R U . . .
C45 C 0.2846(7) 0.2492(7) 0.0806(4) 0.0195(18) Uani 1 1 d . . . . .
C46 C 0.5842(7) 0.1712(8) 0.1165(4) 0.026(2) Uani 1 1 d . . . . .
H46 H 0.548057 0.084146 0.100398 0.031 Uiso 1 1 calc R U . . .
C47 C 0.7020(7) 0.2206(8) 0.1129(4) 0.028(2) Uani 1 1 d . . . . .
H47 H 0.747208 0.169150 0.095278 0.034 Uiso 1 1 calc R U . . .
C48 C 0.7544(7) 0.3463(8) 0.1353(4) 0.024(2) Uani 1 1 d . . . . .
H48 H 0.835533 0.383962 0.131494 0.029 Uiso 1 1 calc R U . . .
C49 C 0.6874(7) 0.4167(8) 0.1633(4) 0.0222(19) Uani 1 1 d . . . . .
H49 H 0.723613 0.503511 0.180629 0.027 Uiso 1 1 calc R U . . .
C50 C 0.5668(7) 0.3625(8) 0.1665(4) 0.024(2) Uani 1 1 d . . . . .
C51 C 0.5022(7) 0.4437(8) 0.2019(4) 0.0232(19) Uani 1 1 d . . . . .
C52 C 0.5487(8) 0.5710(8) 0.2116(5) 0.034(2) Uani 1 1 d . . . . .
H52 H 0.603978 0.601570 0.185406 0.040 Uiso 1 1 calc R U . . .
C53 C 0.5156(8) 0.6546(8) 0.2592(5) 0.035(2) Uani 1 1 d . . . . .
H53 H 0.546176 0.740584 0.263870 0.042 Uiso 1 1 calc R U . . .
C54 C 0.4395(8) 0.6125(9) 0.2988(5) 0.038(2) Uani 1 1 d . . . . .
H54 H 0.422754 0.670248 0.333174 0.045 Uiso 1 1 calc R U . . .
C55 C 0.3847(7) 0.4841(8) 0.2896(4) 0.0244(19) Uani 1 1 d . . . . .
C56 C 0.3061(8) 0.4393(10) 0.3292(4) 0.036(2) Uani 1 1 d . . . . .
H56 H 0.291897 0.495810 0.365231 0.043 Uiso 1 1 calc R U . . .
C57 C 0.2496(8) 0.3170(9) 0.3174(4) 0.034(2) Uani 1 1 d . . . . .
H57 H 0.201185 0.287850 0.346782 0.041 Uiso 1 1 calc R U . . .
C58 C 0.2624(7) 0.2333(8) 0.2618(4) 0.029(2) Uani 1 1 d . . . . .
H58 H 0.217929 0.148245 0.252600 0.034 Uiso 1 1 calc R U . . .
C59 C 0.3392(7) 0.2717(8) 0.2195(4) 0.0224(19) Uani 1 1 d . . . . .
C60 C 0.4091(7) 0.3965(8) 0.2361(4) 0.027(2) Uani 1 1 d . . . . .
Cl5 Cl 0.6070(2) 0.3267(2) -0.04545(12) 0.0417(6) Uani 1 1 d . . . . .
Cl6 Cl 0.3837(2) 0.1791(2) -0.13620(12) 0.0424(6) Uani 1 1 d . . . . .
C61 C 0.5002(8) 0.1772(8) -0.0788(5) 0.033(2) Uani 1 1 d . . . . .
H61A H 0.541035 0.119429 -0.100327 0.040 Uiso 1 1 calc R U . . .
H61B H 0.465207 0.147375 -0.043347 0.040 Uiso 1 1 calc R U . . .

loop_
_atom_site_aniso_label
_atom_site_aniso_U_11
_atom_site_aniso_U_22
_atom_site_aniso_U_33
_atom_site_aniso_U_23
_atom_site_aniso_U_13
_atom_site_aniso_U_12
Pt1 0.01652(19) 0.01950(19) 0.0234(2) 0.00141(15) 0.00592(14) 0.00418(14)
Cl1 0.0313(12) 0.0221(11) 0.0332(13) 0.0040(10) 0.0103(10) 0.0012(9)
Cl2 0.0229(11) 0.0264(12) 0.0285(12) 0.0036(9) 0.0047(9) 0.0046(9)
N1 0.014(4) 0.025(4) 0.017(4) 0.001(3) 0.006(3) 0.006(3)
N2 0.019(4) 0.024(4) 0.028(4) 0.006(3) 0.006(3) 0.006(3)
C1 0.020(5) 0.029(5) 0.022(5) -0.003(4) -0.002(4) 0.007(4)
C2 0.026(5) 0.040(6) 0.015(5) 0.010(4) 0.006(4) 0.014(4)
C3 0.024(5) 0.042(6) 0.023(5) 0.001(4) 0.002(4) 0.021(4)
C4 0.017(5) 0.026(5) 0.030(5) 0.000(4) -0.001(4) 0.010(4)
C5 0.017(4) 0.020(4) 0.018(4) -0.001(4) 0.000(3) 0.008(4)
C6 0.014(4) 0.024(5) 0.015(4) -0.006(4) -0.001(3) 0.006(4)
C7 0.021(5) 0.023(5) 0.021(5) 0.007(4) -0.001(4) 0.010(4)
C8 0.028(5) 0.033(5) 0.029(5) -0.003(4) 0.000(4) 0.014(4)
C9 0.044(6) 0.026(5) 0.036(6) 0.004(4) 0.006(5) 0.017(5)
C10 0.062(7) 0.023(5) 0.034(6) 0.010(4) 0.008(5) 0.014(5)
C11 0.035(6) 0.027(5) 0.031(5) 0.007(4) -0.002(4) 0.002(4)
C12 0.026(5) 0.025(5) 0.013(4) 0.002(4) -0.010(4) 0.004(4)
C13 0.023(5) 0.030(5) 0.029(5) 0.004(4) 0.013(4) 0.007(4)
C14 0.023(5) 0.029(5) 0.020(5) 0.011(4) 0.006(4) 0.016(4)
C15 0.019(4) 0.020(4) 0.022(5) 0.004(4) -0.005(4) 0.002(4)
C16 0.028(5) 0.027(5) 0.032(5) 0.005(4) -0.003(4) 0.004(4)
C17 0.041(6) 0.029(5) 0.044(6) 0.004(5) 0.004(5) 0.024(5)
C18 0.041(6) 0.030(5) 0.028(5) -0.005(4) 0.002(4) 0.019(5)
C19 0.043(6) 0.038(6) 0.008(4) -0.001(4) 0.005(4) 0.007(5)
C20 0.021(5) 0.019(5) 0.024(5) 0.003(4) 0.000(4) 0.008(4)
C21 0.031(5) 0.029(5) 0.024(5) 0.004(4) 0.002(4) 0.006(4)
C22 0.034(6) 0.041(6) 0.027(5) 0.004(5) 0.008(4) 0.014(5)
C23 0.042(6) 0.052(6) 0.025(5) 0.011(5) 0.014(5) 0.021(5)
C24 0.050(7) 0.043(6) 0.024(5) -0.003(5) 0.000(5) 0.022(5)
C25 0.031(5) 0.032(5) 0.019(5) 0.005(4) -0.001(4) 0.014(4)
C26 0.028(5) 0.045(6) 0.029(5) 0.003(5) 0.000(4) 0.018(5)
C27 0.027(5) 0.060(7) 0.039(6) 0.004(5) 0.009(5) 0.023(5)
C28 0.032(5) 0.041(6) 0.019(5) 0.001(4) -0.001(4) 0.018(5)
C29 0.023(5) 0.029(5) 0.017(5) 0.000(4) 0.008(4) 0.006(4)
C30 0.029(5) 0.026(5) 0.018(5) -0.006(4) -0.004(4) 0.007(4)
Pt2 0.01317(18) 0.02160(19) 0.0217(2) 0.00399(15) 0.00406(14) 0.00499(14)
Cl3 0.0286(12) 0.0260(12) 0.0287(12) 0.0085(10) 0.0066(9) 0.0109(9)
Cl4 0.0187(11) 0.0274(11) 0.0250(11) -0.0002(9) 0.0041(9) 0.0074(9)
N3 0.014(4) 0.018(4) 0.026(4) 0.007(3) 0.007(3) 0.002(3)
N4 0.012(3) 0.019(4) 0.026(4) 0.007(3) 0.002(3) 0.007(3)
C31 0.027(5) 0.019(5) 0.038(6) 0.008(4) 0.011(4) 0.001(4)
C32 0.036(6) 0.034(5) 0.021(5) 0.002(4) 0.014(4) 0.002(4)
C33 0.024(5) 0.028(5) 0.031(5) -0.007(4) 0.008(4) -0.004(4)
C34 0.013(4) 0.035(5) 0.023(5) 0.005(4) 0.006(4) 0.000(4)
C35 0.020(4) 0.017(4) 0.019(4) 0.005(4) 0.007(4) 0.007(3)
C36 0.022(5) 0.021(5) 0.017(4) -0.004(4) 0.001(4) 0.009(4)
C37 0.020(5) 0.023(5) 0.026(5) 0.002(4) 0.002(4) 0.010(4)
C38 0.016(5) 0.028(5) 0.046(6) 0.004(4) 0.009(4) 0.012(4)
C39 0.027(5) 0.040(6) 0.048(6) 0.002(5) 0.001(5) 0.022(5)
C40 0.040(6) 0.038(6) 0.045(6) 0.012(5) -0.006(5) 0.012(5)
C41 0.028(5) 0.033(5) 0.033(5) 0.010(4) 0.006(4) 0.012(4)
C42 0.024(5) 0.020(5) 0.031(5) 0.003(4) 0.006(4) 0.009(4)
C43 0.032(5) 0.021(5) 0.024(5) 0.001(4) 0.016(4) 0.009(4)
C44 0.021(4) 0.024(5) 0.013(4) 0.003(4) 0.008(3) 0.008(4)
C45 0.023(5) 0.016(4) 0.013(4) -0.004(3) 0.001(3) 0.004(4)
C46 0.023(5) 0.022(5) 0.028(5) -0.005(4) 0.008(4) 0.007(4)
C47 0.015(4) 0.037(5) 0.024(5) -0.006(4) 0.002(4) 0.008(4)
C48 0.011(4) 0.040(5) 0.021(5) 0.010(4) 0.007(4) 0.006(4)
C49 0.012(4) 0.023(5) 0.020(5) -0.002(4) -0.004(3) -0.001(4)
C50 0.024(5) 0.032(5) 0.016(5) 0.002(4) 0.006(4) 0.012(4)
C51 0.020(5) 0.031(5) 0.019(5) 0.005(4) 0.003(4) 0.011(4)
C52 0.021(5) 0.030(5) 0.050(6) 0.007(5) 0.005(4) 0.012(4)
C53 0.029(5) 0.021(5) 0.051(6) 0.005(5) 0.006(5) 0.005(4)
C54 0.037(6) 0.038(6) 0.030(6) -0.003(5) 0.004(5) 0.011(5)
C55 0.023(5) 0.025(5) 0.026(5) 0.007(4) 0.003(4) 0.010(4)
C56 0.030(5) 0.061(7) 0.022(5) 0.008(5) 0.004(4) 0.025(5)
C57 0.029(5) 0.042(6) 0.025(5) 0.002(4) -0.001(4) 0.010(5)
C58 0.022(5) 0.030(5) 0.026(5) -0.002(4) -0.005(4) 0.008(4)
C59 0.019(5) 0.030(5) 0.021(5) 0.006(4) 0.000(4) 0.015(4)
C60 0.019(5) 0.033(5) 0.024(5) 0.004(4) -0.003(4) 0.005(4)
Cl5 0.0261(12) 0.0351(13) 0.0521(16) -0.0024(12) 0.0139(11) 0.0023(10)
Cl6 0.0366(14) 0.0437(15) 0.0389(15) 0.0042(12) 0.0067(11) 0.0073(12)
C61 0.034(5) 0.028(5) 0.041(6) 0.010(4) 0.014(4) 0.014(4)

loop_
_atom_type_symbol
_atom_type_description
_atom_type_scat_dispersion_real
_atom_type_scat_dispersion_imag
_atom_type_scat_source
C C 0.0033 0.0016 'International Tables Vol C Tables 4.2.6.8 and 6.1.1.4'
H H 0.0000 0.0000 'International Tables Vol C Tables 4.2.6.8 and 6.1.1.4'
Cl Cl 0.1484 0.1585 'International Tables Vol C Tables 4.2.6.8 and 6.1.1.4'
N N 0.0061 0.0033 'International Tables Vol C Tables 4.2.6.8 and 6.1.1.4'
Pt Pt -1.7033 8.3905 'International Tables Vol C Tables 4.2.6.8 and 6.1.1.4'

loop_
_geom_angle_atom_site_label_1
_geom_angle_atom_site_label_2
_geom_angle_atom_site_label_3
_geom_angle
_geom_angle_site_symmetry_1
_geom_angle_site_symmetry_3
_geom_angle_publ_flag
Cl2 Pt1 Cl1 92.06(7) . . ?
N1 Pt1 Cl1 96.27(19) . . ?
N1 Pt1 Cl2 88.00(19) . . ?
N1 Pt1 N2 177.8(3) . . ?
N1 Pt1 C15 80.2(3) . . ?
N1 Pt1 C29 90.3(3) . . ?
N2 Pt1 Cl1 85.92(19) . . ?
N2 Pt1 Cl2 92.3(2) . . ?
N2 Pt1 C29 89.3(3) . . ?
C15 Pt1 Cl1 176.3(2) . . ?
C15 Pt1 Cl2 86.8(2) . . ?
C15 Pt1 N2 97.6(3) . . ?
C15 Pt1 C29 88.4(3) . . ?
C29 Pt1 Cl1 92.6(2) . . ?
C29 Pt1 Cl2 175.2(2) . . ?
C1 N1 Pt1 122.9(5) . . ?
C1 N1 C5 120.5(7) . . ?
C5 N1 Pt1 116.4(5) . . ?
C16 N2 Pt1 116.2(6) . . ?
C16 N2 C20 119.9(7) . . ?
C20 N2 Pt1 123.8(5) . . ?
N1 C1 H1 118.5 . . ?
N1 C1 C2 123.0(8) . . ?
C2 C1 H1 118.5 . . ?
C1 C2 H2 121.0 . . ?
C1 C2 C3 117.9(8) . . ?
C3 C2 H2 121.0 . . ?
C2 C3 H3 120.6 . . ?
C4 C3 C2 118.7(8) . . ?
C4 C3 H3 120.6 . . ?
C3 C4 H4 118.8 . . ?
C5 C4 C3 122.4(8) . . ?
C5 C4 H4 118.8 . . ?
N1 C5 C6 112.7(6) . . ?
C4 C5 N1 117.4(7) . . ?
C4 C5 C6 129.8(7) . . ?
C7 C6 C5 125.0(7) . . ?
C15 C6 C5 115.1(7) . . ?
C15 C6 C7 119.6(7) . . ?
C8 C7 C6 125.3(8) . . ?
C8 C7 C12 118.5(8) . . ?
C12 C7 C6 116.1(7) . . ?
C7 C8 H8 119.3 . . ?
C9 C8 C7 121.3(8) . . ?
C9 C8 H8 119.3 . . ?
C8 C9 H9 119.8 . . ?
C8 C9 C10 120.4(8) . . ?
C10 C9 H9 119.8 . . ?
C9 C10 H10 120.5 . . ?
C11 C10 C9 119.0(9) . . ?
C11 C10 H10 120.5 . . ?
C10 C11 H11 118.5 . . ?
C10 C11 C12 123.0(9) . . ?
C12 C11 H11 118.5 . . ?
C11 C12 C7 117.4(8) . . ?
C13 C12 C7 119.7(7) . . ?
C13 C12 C11 122.9(8) . . ?
C12 C13 H13 118.4 . . ?
C14 C13 C12 123.1(8) . . ?
C14 C13 H13 118.4 . . ?
C13 C14 H14 121.0 . . ?
C13 C14 C15 117.9(7) . . ?
C15 C14 H14 121.0 . . ?
C6 C15 Pt1 114.7(6) . . ?
C6 C15 C14 122.1(7) . . ?
C14 C15 Pt1 122.9(6) . . ?
N2 C16 H16 118.7 . . ?
N2 C16 C17 122.7(9) . . ?
C17 C16 H16 118.7 . . ?
C16 C17 H17 120.8 . . ?
C18 C17 C16 118.4(8) . . ?
C18 C17 H17 120.8 . . ?
C17 C18 H18 120.4 . . ?
C17 C18 C19 119.3(8) . . ?
C19 C18 H18 120.4 . . ?
C18 C19 H19 119.4 . . ?
C18 C19 C20 121.2(8) . . ?
C20 C19 H19 119.4 . . ?
N2 C20 C19 118.5(7) . . ?
N2 C20 C21 123.1(7) . . ?
C19 C20 C21 118.2(8) . . ?
C22 C21 C20 119.7(8) . . ?
C22 C21 C30 117.7(8) . . ?
C30 C21 C20 121.4(8) . . ?
C21 C22 H22 118.7 . . ?
C23 C22 C21 122.5(9) . . ?
C23 C22 H22 118.7 . . ?
C22 C23 H23 120.1 . . ?
C24 C23 C22 119.9(9) . . ?
C24 C23 H23 120.1 . . ?
C23 C24 H24 119.5 . . ?
C23 C24 C25 120.9(9) . . ?
C25 C24 H24 119.5 . . ?
C24 C25 C30 119.6(8) . . ?
C26 C25 C24 120.7(8) . . ?
C26 C25 C30 119.7(8) . . ?
C25 C26 H26 119.5 . . ?
C27 C26 C25 121.0(9) . . ?
C27 C26 H26 119.5 . . ?
C26 C27 H27 120.4 . . ?
C26 C27 C28 119.2(9) . . ?
C28 C27 H27 120.4 . . ?
C27 C28 H28 119.3 . . ?
C29 C28 C27 121.3(8) . . ?
C29 C28 H28 119.3 . . ?
C28 C29 Pt1 119.7(6) . . ?
C28 C29 C30 119.3(8) . . ?
C30 C29 Pt1 120.2(6) . . ?
C21 C30 C25 118.3(8) . . ?
C29 C30 C21 123.5(8) . . ?
C29 C30 C25 118.2(8) . . ?
Cl3 Pt2 Cl4 91.74(7) . . ?
N3 Pt2 Cl3 96.57(19) . . ?
N3 Pt2 Cl4 86.94(19) . . ?
N3 Pt2 N4 174.5(2) . . ?
N4 Pt2 Cl3 88.86(18) . . ?
N4 Pt2 Cl4 93.54(19) . . ?
C45 Pt2 Cl3 176.3(2) . . ?
C45 Pt2 Cl4 85.7(2) . . ?
C45 Pt2 N3 80.6(3) . . ?
C45 Pt2 N4 94.0(3) . . ?
C45 Pt2 C59 93.3(3) . . ?
C59 Pt2 Cl3 89.2(2) . . ?
C59 Pt2 Cl4 177.5(2) . . ?
C59 Pt2 N3 90.7(3) . . ?
C59 Pt2 N4 88.8(3) . . ?
C31 N3 Pt2 123.2(6) . . ?
C31 N3 C35 121.0(7) . . ?
C35 N3 Pt2 115.3(5) . . ?
C46 N4 Pt2 117.5(5) . . ?
C50 N4 Pt2 123.4(5) . . ?
C50 N4 C46 119.0(7) . . ?
N3 C31 H31 118.9 . . ?
N3 C31 C32 122.2(9) . . ?
C32 C31 H31 118.9 . . ?
C31 C32 H32 121.1 . . ?
C31 C32 C33 117.9(8) . . ?
C33 C32 H32 121.1 . . ?
C32 C33 H33 119.7 . . ?
C34 C33 C32 120.6(8) . . ?
C34 C33 H33 119.7 . . ?
C33 C34 H34 120.0 . . ?
C33 C34 C35 119.9(8) . . ?
C35 C34 H34 120.0 . . ?
N3 C35 C34 118.3(7) . . ?
N3 C35 C36 114.9(7) . . ?
C34 C35 C36 126.6(7) . . ?
C37 C36 C35 126.0(7) . . ?
C45 C36 C35 113.7(7) . . ?
C45 C36 C37 119.6(7) . . ?
C38 C37 C36 125.5(8) . . ?
C38 C37 C42 116.8(8) . . ?
C42 C37 C36 117.7(7) . . ?
C37 C38 H38 119.4 . . ?
C39 C38 C37 121.2(9) . . ?
C39 C38 H38 119.4 . . ?
C38 C39 H39 119.5 . . ?
C38 C39 C40 121.0(9) . . ?
C40 C39 H39 119.5 . . ?
C39 C40 H40 120.9 . . ?
C41 C40 C39 118.2(9) . . ?
C41 C40 H40 120.9 . . ?
C40 C41 H41 119.2 . . ?
C40 C41 C42 121.7(9) . . ?
C42 C41 H41 119.2 . . ?
C41 C42 C37 120.6(8) . . ?
C41 C42 C43 120.5(8) . . ?
C43 C42 C37 118.8(8) . . ?
C42 C43 H43 118.6 . . ?
C44 C43 C42 122.8(8) . . ?
C44 C43 H43 118.6 . . ?
C43 C44 H44 120.2 . . ?
C43 C44 C45 119.6(8) . . ?
C45 C44 H44 120.2 . . ?
C36 C45 Pt2 115.0(6) . . ?
C36 C45 C44 120.5(7) . . ?
C44 C45 Pt2 123.6(6) . . ?
N4 C46 H46 118.3 . . ?
N4 C46 C47 123.3(8) . . ?
C47 C46 H46 118.3 . . ?
C46 C47 H47 120.6 . . ?
C46 C47 C48 118.7(8) . . ?
C48 C47 H47 120.6 . . ?
C47 C48 H48 120.7 . . ?
C47 C48 C49 118.7(7) . . ?
C49 C48 H48 120.7 . . ?
C48 C49 H49 119.5 . . ?
C48 C49 C50 120.9(8) . . ?
C50 C49 H49 119.5 . . ?
N4 C50 C49 119.2(7) . . ?
N4 C50 C51 122.8(7) . . ?
C49 C50 C51 117.8(7) . . ?
C52 C51 C50 118.8(7) . . ?
C52 C51 C60 119.5(8) . . ?
C60 C51 C50 120.7(8) . . ?
C51 C52 H52 119.2 . . ?
C51 C52 C53 121.5(9) . . ?
C53 C52 H52 119.2 . . ?
C52 C53 H53 120.0 . . ?
C54 C53 C52 120.0(9) . . ?
C54 C53 H53 120.0 . . ?
C53 C54 H54 119.3 . . ?
C53 C54 C55 121.3(8) . . ?
C55 C54 H54 119.3 . . ?
C54 C55 C60 118.9(8) . . ?
C56 C55 C54 122.2(8) . . ?
C56 C55 C60 118.9(8) . . ?
C55 C56 H56 119.4 . . ?
C57 C56 C55 121.2(9) . . ?
C57 C56 H56 119.4 . . ?
C56 C57 H57 119.9 . . ?
C56 C57 C58 120.1(9) . . ?
C58 C57 H57 119.9 . . ?
C57 C58 H58 119.2 . . ?
C57 C58 C59 121.7(8) . . ?
C59 C58 H58 119.2 . . ?
C58 C59 Pt2 119.5(6) . . ?
C60 C59 Pt2 122.3(6) . . ?
C60 C59 C58 118.1(8) . . ?
C51 C60 C55 117.6(8) . . ?
C59 C60 C51 123.3(8) . . ?
C59 C60 C55 119.0(8) . . ?
Cl5 C61 H61A 109.5 . . ?
Cl5 C61 H61B 109.5 . . ?
Cl6 C61 Cl5 110.9(5) . . ?
Cl6 C61 H61A 109.5 . . ?
Cl6 C61 H61B 109.5 . . ?
H61A C61 H61B 108.0 . . ?

loop_
_geom_bond_atom_site_label_1
_geom_bond_atom_site_label_2
_geom_bond_distance
_geom_bond_site_symmetry_2
_geom_bond_publ_flag
Pt1 Cl1 2.448(2) . ?
Pt1 Cl2 2.435(2) . ?
Pt1 N1 2.020(6) . ?
Pt1 N2 2.043(7) . ?
Pt1 C15 2.022(8) . ?
Pt1 C29 2.045(8) . ?
N1 C1 1.340(10) . ?
N1 C5 1.383(10) . ?
N2 C16 1.341(10) . ?
N2 C20 1.351(10) . ?
C1 H1 0.9500 . ?
C1 C2 1.372(11) . ?
C2 H2 0.9500 . ?
C2 C3 1.389(12) . ?
C3 H3 0.9500 . ?
C3 C4 1.385(12) . ?
C4 H4 0.9500 . ?
C4 C5 1.376(11) . ?
C5 C6 1.481(11) . ?
C6 C7 1.450(11) . ?
C6 C15 1.382(11) . ?
C7 C8 1.397(11) . ?
C7 C12 1.449(11) . ?
C8 H8 0.9500 . ?
C8 C9 1.380(12) . ?
C9 H9 0.9500 . ?
C9 C10 1.413(13) . ?
C10 H10 0.9500 . ?
C10 C11 1.357(12) . ?
C11 H11 0.9500 . ?
C11 C12 1.413(12) . ?
C12 C13 1.392(11) . ?
C13 H13 0.9500 . ?
C13 C14 1.365(11) . ?
C14 H14 0.9500 . ?
C14 C15 1.409(11) . ?
C16 H16 0.9500 . ?
C16 C17 1.378(12) . ?
C17 H17 0.9500 . ?
C17 C18 1.364(13) . ?
C18 H18 0.9500 . ?
C18 C19 1.365(12) . ?
C19 H19 0.9500 . ?
C19 C20 1.398(11) . ?
C20 C21 1.476(11) . ?
C21 C22 1.403(12) . ?
C21 C30 1.429(12) . ?
C22 H22 0.9500 . ?
C22 C23 1.388(12) . ?
C23 H23 0.9500 . ?
C23 C24 1.350(13) . ?
C24 H24 0.9500 . ?
C24 C25 1.411(13) . ?
C25 C26 1.391(12) . ?
C25 C30 1.436(11) . ?
C26 H26 0.9500 . ?
C26 C27 1.352(13) . ?
C27 H27 0.9500 . ?
C27 C28 1.427(12) . ?
C28 H28 0.9500 . ?
C28 C29 1.366(11) . ?
C29 C30 1.415(11) . ?
Pt2 Cl3 2.443(2) . ?
Pt2 Cl4 2.452(2) . ?
Pt2 N3 2.032(6) . ?
Pt2 N4 2.035(6) . ?
Pt2 C45 2.009(8) . ?
Pt2 C59 2.014(8) . ?
N3 C31 1.332(10) . ?
N3 C35 1.365(10) . ?
N4 C46 1.348(10) . ?
N4 C50 1.347(10) . ?
C31 H31 0.9500 . ?
C31 C32 1.364(12) . ?
C32 H32 0.9500 . ?
C32 C33 1.386(13) . ?
C33 H33 0.9500 . ?
C33 C34 1.360(12) . ?
C34 H34 0.9500 . ?
C34 C35 1.399(10) . ?
C35 C36 1.470(11) . ?
C36 C37 1.449(11) . ?
C36 C45 1.405(11) . ?
C37 C38 1.407(11) . ?
C37 C42 1.429(11) . ?
C38 H38 0.9500 . ?
C38 C39 1.363(12) . ?
C39 H39 0.9500 . ?
C39 C40 1.438(13) . ?
C40 H40 0.9500 . ?
C40 C41 1.347(12) . ?
C41 H41 0.9500 . ?
C41 C42 1.398(12) . ?
C42 C43 1.422(11) . ?
C43 H43 0.9500 . ?
C43 C44 1.349(11) . ?
C44 H44 0.9500 . ?
C44 C45 1.412(11) . ?
C46 H46 0.9500 . ?
C46 C47 1.357(11) . ?
C47 H47 0.9500 . ?
C47 C48 1.372(12) . ?
C48 H48 0.9500 . ?
C48 C49 1.373(11) . ?
C49 H49 0.9500 . ?
C49 C50 1.394(11) . ?
C50 C51 1.495(11) . ?
C51 C52 1.397(12) . ?
C51 C60 1.430(11) . ?
C52 H52 0.9500 . ?
C52 C53 1.400(12) . ?
C53 H53 0.9500 . ?
C53 C54 1.365(12) . ?
C54 H54 0.9500 . ?
C54 C55 1.421(12) . ?
C55 C56 1.393(12) . ?
C55 C60 1.454(11) . ?
C56 H56 0.9500 . ?
C56 C57 1.351(13) . ?
C57 H57 0.9500 . ?
C57 C58 1.398(12) . ?
C58 H58 0.9500 . ?
C58 C59 1.402(12) . ?
C59 C60 1.401(11) . ?
Cl5 C61 1.774(9) . ?
Cl6 C61 1.768(9) . ?
C61 H61A 0.9900 . ?
C61 H61B 0.9900 . ?

loop_
_geom_torsion_atom_site_label_1
_geom_torsion_atom_site_label_2
_geom_torsion_atom_site_label_3
_geom_torsion_atom_site_label_4
_geom_torsion
_geom_torsion_site_symmetry_1
_geom_torsion_site_symmetry_2
_geom_torsion_site_symmetry_3
_geom_torsion_site_symmetry_4
_geom_torsion_publ_flag
Pt1 N1 C1 C2 -177.2(6) . . . . ?
Pt1 N1 C5 C4 176.4(6) . . . . ?
Pt1 N1 C5 C6 0.5(8) . . . . ?
Pt1 N2 C16 C17 -176.8(7) . . . . ?
Pt1 N2 C20 C19 174.3(6) . . . . ?
Pt1 N2 C20 C21 -0.4(11) . . . . ?
Pt1 C29 C30 C21 -20.8(11) . . . . ?
Pt1 C29 C30 C25 159.6(6) . . . . ?
N1 C1 C2 C3 0.4(12) . . . . ?
N1 C5 C6 C7 -178.7(7) . . . . ?
N1 C5 C6 C15 6.5(10) . . . . ?
N2 C16 C17 C18 1.0(14) . . . . ?
N2 C20 C21 C22 -158.8(8) . . . . ?
N2 C20 C21 C30 34.1(12) . . . . ?
C1 N1 C5 C4 -0.1(11) . . . . ?
C1 N1 C5 C6 -175.9(7) . . . . ?
C1 C2 C3 C4 1.2(12) . . . . ?
C2 C3 C4 C5 -2.3(13) . . . . ?
C3 C4 C5 N1 1.7(12) . . . . ?
C3 C4 C5 C6 176.7(8) . . . . ?
C4 C5 C6 C7 6.1(13) . . . . ?
C4 C5 C6 C15 -168.7(8) . . . . ?
C5 N1 C1 C2 -1.0(12) . . . . ?
C5 C6 C7 C8 21.2(13) . . . . ?
C5 C6 C7 C12 -161.3(7) . . . . ?
C5 C6 C15 Pt1 -10.5(9) . . . . ?
C5 C6 C15 C14 163.9(7) . . . . ?
C6 C7 C8 C9 -176.6(8) . . . . ?
C6 C7 C12 C11 175.0(7) . . . . ?
C6 C7 C12 C13 -7.0(11) . . . . ?
C7 C6 C15 Pt1 174.4(6) . . . . ?
C7 C6 C15 C14 -11.2(12) . . . . ?
C7 C8 C9 C10 -0.9(14) . . . . ?
C7 C12 C13 C14 -1.9(13) . . . . ?
C8 C7 C12 C11 -7.4(11) . . . . ?
C8 C7 C12 C13 170.7(8) . . . . ?
C8 C9 C10 C11 -2.7(14) . . . . ?
C9 C10 C11 C12 0.9(14) . . . . ?
C10 C11 C12 C7 4.1(13) . . . . ?
C10 C11 C12 C13 -173.9(9) . . . . ?
C11 C12 C13 C14 176.0(8) . . . . ?
C12 C7 C8 C9 6.0(13) . . . . ?
C12 C13 C14 C15 4.7(13) . . . . ?
C13 C14 C15 Pt1 175.9(6) . . . . ?
C13 C14 C15 C6 2.1(12) . . . . ?
C15 C6 C7 C8 -164.2(8) . . . . ?
C15 C6 C7 C12 13.3(11) . . . . ?
C16 N2 C20 C19 -1.4(12) . . . . ?
C16 N2 C20 C21 -176.2(8) . . . . ?
C16 C17 C18 C19 1.0(14) . . . . ?
C17 C18 C19 C20 -3.2(14) . . . . ?
C18 C19 C20 N2 3.4(13) . . . . ?
C18 C19 C20 C21 178.5(8) . . . . ?
C19 C20 C21 C22 26.5(12) . . . . ?
C19 C20 C21 C30 -140.7(9) . . . . ?
C20 N2 C16 C17 -0.7(13) . . . . ?
C20 C21 C22 C23 -166.2(8) . . . . ?
C20 C21 C30 C25 157.9(8) . . . . ?
C20 C21 C30 C29 -21.8(13) . . . . ?
C21 C22 C23 C24 6.4(14) . . . . ?
C22 C21 C30 C25 -9.5(12) . . . . ?
C22 C21 C30 C29 170.8(8) . . . . ?
C22 C23 C24 C25 -5.8(14) . . . . ?
C23 C24 C25 C26 177.2(9) . . . . ?
C23 C24 C25 C30 -2.5(13) . . . . ?
C24 C25 C26 C27 179.2(9) . . . . ?
C24 C25 C30 C21 10.2(12) . . . . ?
C24 C25 C30 C29 -170.1(8) . . . . ?
C25 C26 C27 C28 -8.0(14) . . . . ?
C26 C25 C30 C21 -169.5(8) . . . . ?
C26 C25 C30 C29 10.2(12) . . . . ?
C26 C27 C28 C29 8.2(14) . . . . ?
C27 C28 C29 Pt1 -168.6(7) . . . . ?
C27 C28 C29 C30 1.0(13) . . . . ?
C28 C29 C30 C21 169.7(8) . . . . ?
C28 C29 C30 C25 -9.9(12) . . . . ?
C30 C21 C22 C23 1.4(13) . . . . ?
C30 C25 C26 C27 -1.1(14) . . . . ?
Pt2 N3 C31 C32 -173.5(6) . . . . ?
Pt2 N3 C35 C34 170.6(6) . . . . ?
Pt2 N3 C35 C36 -4.1(8) . . . . ?
Pt2 N4 C46 C47 174.1(7) . . . . ?
Pt2 N4 C50 C49 -173.5(6) . . . . ?
Pt2 N4 C50 C51 10.9(11) . . . . ?
Pt2 C59 C60 C51 -13.1(11) . . . . ?
Pt2 C59 C60 C55 165.1(6) . . . . ?
N3 C31 C32 C33 3.3(13) . . . . ?
N3 C35 C36 C37 177.5(7) . . . . ?
N3 C35 C36 C45 7.2(10) . . . . ?
N4 C46 C47 C48 -0.8(13) . . . . ?
N4 C50 C51 C52 -164.1(8) . . . . ?
N4 C50 C51 C60 27.9(12) . . . . ?
C31 N3 C35 C34 -1.7(11) . . . . ?
C31 N3 C35 C36 -176.4(7) . . . . ?
C31 C32 C33 C34 -1.2(13) . . . . ?
C32 C33 C34 C35 -2.2(13) . . . . ?
C33 C34 C35 N3 3.7(12) . . . . ?
C33 C34 C35 C36 177.7(8) . . . . ?
C34 C35 C36 C37 3.3(13) . . . . ?
C34 C35 C36 C45 -167.0(8) . . . . ?
C35 N3 C31 C32 -1.8(12) . . . . ?
C35 C36 C37 C38 19.5(13) . . . . ?
C35 C36 C37 C42 -158.7(8) . . . . ?
C35 C36 C45 Pt2 -7.0(8) . . . . ?
C35 C36 C45 C44 162.7(7) . . . . ?
C36 C37 C38 C39 -172.3(8) . . . . ?
C36 C37 C42 C41 171.9(7) . . . . ?
C36 C37 C42 C43 -7.2(11) . . . . ?
C37 C36 C45 Pt2 -177.9(6) . . . . ?
C37 C36 C45 C44 -8.3(11) . . . . ?
C37 C38 C39 C40 -0.6(14) . . . . ?
C37 C42 C43 C44 0.4(12) . . . . ?
C38 C37 C42 C41 -6.4(12) . . . . ?
C38 C37 C42 C43 174.4(7) . . . . ?
C38 C39 C40 C41 -4.5(14) . . . . ?
C39 C40 C41 C42 3.9(14) . . . . ?
C40 C41 C42 C37 1.6(13) . . . . ?
C40 C41 C42 C43 -179.3(8) . . . . ?
C41 C42 C43 C44 -178.7(8) . . . . ?
C42 C37 C38 C39 5.8(12) . . . . ?
C42 C43 C44 C45 2.7(12) . . . . ?
C43 C44 C45 Pt2 170.0(6) . . . . ?
C43 C44 C45 C36 1.3(11) . . . . ?
C45 C36 C37 C38 -170.7(8) . . . . ?
C45 C36 C37 C42 11.1(11) . . . . ?
C46 N4 C50 C49 2.5(12) . . . . ?
C46 N4 C50 C51 -173.1(8) . . . . ?
C46 C47 C48 C49 3.1(13) . . . . ?
C47 C48 C49 C50 -2.7(12) . . . . ?
C48 C49 C50 N4 -0.2(12) . . . . ?
C48 C49 C50 C51 175.7(7) . . . . ?
C49 C50 C51 C52 20.2(12) . . . . ?
C49 C50 C51 C60 -147.8(8) . . . . ?
C50 N4 C46 C47 -2.1(13) . . . . ?
C50 C51 C52 C53 -161.3(8) . . . . ?
C50 C51 C60 C55 155.3(8) . . . . ?
C50 C51 C60 C59 -26.5(12) . . . . ?
C51 C52 C53 C54 2.2(14) . . . . ?
C52 C51 C60 C55 -12.6(12) . . . . ?
C52 C51 C60 C59 165.6(8) . . . . ?
C52 C53 C54 C55 -5.1(14) . . . . ?
C53 C54 C55 C56 -179.5(9) . . . . ?
C53 C54 C55 C60 -1.1(13) . . . . ?
C54 C55 C56 C57 176.2(8) . . . . ?
C54 C55 C60 C51 9.8(12) . . . . ?
C54 C55 C60 C59 -168.5(8) . . . . ?
C55 C56 C57 C58 -4.8(14) . . . . ?
C56 C55 C60 C51 -171.7(8) . . . . ?
C56 C55 C60 C59 10.1(12) . . . . ?
C56 C57 C58 C59 4.2(13) . . . . ?
C57 C58 C59 Pt2 -172.1(6) . . . . ?
C57 C58 C59 C60 3.6(12) . . . . ?
C58 C59 C60 C51 171.3(8) . . . . ?
C58 C59 C60 C55 -10.5(12) . . . . ?
C60 C51 C52 C53 6.9(13) . . . . ?
C60 C55 C56 C57 -2.3(13) . . . . ?

loop_
_platon_squeeze_void_nr
_platon_squeeze_void_average_x
_platon_squeeze_void_average_y
_platon_squeeze_void_average_z
_platon_squeeze_void_volume
_platon_squeeze_void_count_electrons
_platon_squeeze_void_content
1 0.500 0.261 0.500 317 116 ' '
